data_2102380
loop_
_publ_author_name
'Marsh, Richard E.'

_publ_section_title
;
 Space group <i>Cc</i>: an update
;
_journal_issue 2
_journal_name_full 'Acta Crystallographica Section B'
_journal_page_first 252
_journal_page_last 253
_journal_paper_doi 10.1107/S0108768104003878
_journal_volume 60
_journal_year 2004
_chemical_formula_moiety 'C38 H46 Rh2'
_chemical_formula_sum 'C38 H46 Rh2'
_space_group_crystal_system monoclinic
_space_group_IT_number 15
_space_group_name_Hall '-C 2yc'
_space_group_name_H-M_alt 'C 1 2/c 1'
_audit_creation_method CRYM
_cell_angle_alpha 90
_cell_angle_beta 98.01
_cell_angle_gamma 90
_cell_formula_units_Z 4
_cell_length_a 10.1080
_cell_length_b 13.7220
_cell_length_c 23.8040
_cell_volume 3269.450
_cod_data_source_file bk0142.cif
_cod_data_source_block MIMQUU
_cod_depositor_comments
;
 Updating space group information and adding the symmetry operation list.

 Antanas Vaitkus,
 2018-06-14

 Adding the _cell_formula_units_Z data item.

 Antanas Vaitkus,
 2017-08-05

  Added moiety chemical formula from Marsh (2004) paper.
  The summary chemical formula is calculated from moiety formula using
  AdHocParser
  (svn://www.crystallography.net/cod-tools/trunk/Formulae/AdHocParser.yp,
  revision 1441.)

  Andrius Merkys
  2013-11-11
;
_cod_original_sg_symbol_H-M C2/c
_cod_database_code 2102380

loop_
_space_group_symop_id
_space_group_symop_operation_xyz
1 x,y,z
2 -x,y,-z+1/2
3 -x,-y,-z
4 x,-y,z+1/2
5 x+1/2,y+1/2,z
6 -x+1/2,y+1/2,-z+1/2
7 -x+1/2,-y+1/2,-z
8 x+1/2,-y+1/2,z+1/2

loop_
_atom_site_label
_atom_site_type_symbol
_atom_site_fract_x
_atom_site_fract_y
_atom_site_fract_z
Rh1 Rh -0.12550 0.00460 0.20900
C1 C -0.08400 -0.05300 0.28650
C2 C -0.04400 -0.08650 0.33250
C3 C -0.02100 -0.13550 0.38750
C4 C -0.09700 -0.11000 0.43030
C5 C -0.07850 -0.16250 0.48045
C6 C 0.01150 -0.23800 0.48950
C7 C 0.08950 -0.26000 0.44700
C8 C 0.07350 -0.21000 0.39625
C9 C -0.19750 -0.02900 0.42150
C10 C 0.02650 -0.29900 0.54255
C11 C 0.15400 -0.23850 0.35040
C23 C -0.20700 0.04500 0.12155
C24 C -0.11700 0.11350 0.14385
C25 C -0.15150 0.21150 0.16950
C26 C -0.25850 0.20400 0.20835
C27 C -0.25500 0.10650 0.23870
C28 C -0.32800 0.02550 0.22000
C29 C -0.41800 0.01550 0.16400
C30 C -0.35650 0.05750 0.11400
H1 H -0.13070 -0.14520 0.50920
H2 H 0.15535 -0.31190 0.45330
H3 H -0.16635 0.02305 0.43750
H4 H -0.22445 -0.01675 0.38700
H5 H -0.26695 -0.04445 0.43705
H6 H -0.04600 -0.30570 0.55590
H7 H 0.10355 -0.32290 0.55075
H8 H 0.02680 -0.31335 0.55275
H9 H 0.23085 -0.26030 0.36615
H10 H 0.11200 -0.28620 0.33125
H11 H 0.16280 -0.19090 0.32920
H23 H -0.17515 0.00495 0.09245
H24 H -0.03220 0.11525 0.12810
H25 H -0.07225 0.24550 0.18880
H26 H -0.18280 0.25965 0.13795
H27 H -0.24450 0.25760 0.23485
H28 H -0.34265 0.21395 0.18580
H29 H -0.24155 0.11330 0.28050
H30 H -0.35970 -0.01610 0.24825
H31 H -0.44420 -0.05135 0.15205
H32 H -0.50370 0.04845 0.16185
H33 H -0.37675 0.12480 0.10935
H34 H -0.39460 0.02785 0.07900
